data_1570815
loop_
_publ_author_name
'Morales, Agust&#xed;n'
'Gon&#xe7;alves, Caroline'
'Sournia-Saquet, Alix'
'Vendier, Laure'
'Lled&#xf3;s, Agust&#xed;'
'Basl&#xe9;, Olivier'
'Bontemps, S&#xe9;bastien'

_publ_section_title
;
 Single electron reduction of NHC-CO<sub>2</sub>-borane compounds.
;
_journal_issue 9
_journal_name_full 'Chemical science'
_journal_page_first 3165
_journal_page_last 3173
_journal_paper_doi 10.1039/d3sc06325a
_journal_volume 15
_journal_year 2024
_chemical_formula_moiety 'C46 H36 B F15 N2 O2'
_chemical_formula_sum 'C46 H36 B F15 N2 O2'
_chemical_formula_weight 944.58
_space_group_IT_number 14
_space_group_name_Hall '-P 2yn'
_space_group_name_H-M_alt 'P 1 21/n 1'
_symmetry_cell_setting monoclinic
_symmetry_space_group_name_Hall '-P 2yn'
_symmetry_space_group_name_H-M 'P 1 21/n 1'
_atom_sites_solution_hydrogens difmap
_atom_sites_solution_primary direct
_audit_update_record
;
2023-11-09 deposited with the CCDC.	2024-01-19 downloaded from the CCDC.
;
_cell_angle_alpha 90
_cell_angle_beta 96.5690(10)
_cell_angle_gamma 90
_cell_formula_units_Z 4
_cell_length_a 12.05830(10)
_cell_length_b 16.61380(10)
_cell_length_c 21.2222(2)
_cell_measurement_reflns_used 33785
_cell_measurement_temperature 100
_cell_measurement_theta_max 80.04
_cell_measurement_theta_min 3.38
_cell_volume 4223.62(6)
_computing_cell_refinement
; 
 CrysAlisPro 1.171.41.120a (Rigaku OD, 2021)
;
_computing_data_collection 'CrysAlisPro 1.171.41.120a (Rigaku OD, 2021)'
_computing_data_reduction
; 
 CrysAlisPro 1.171.41.120a (Rigaku OD, 2021) 
;
_computing_molecular_graphics 'CAMERON (Watkin et al., 1996)'
_computing_publication_material 'CRYSTALS (Betteridge et al., 2003)'
_computing_structure_refinement 'CRYSTALS (Betteridge et al., 2003)'
_computing_structure_solution 'SHELXT 2018/2 (Sheldrick, 2018)'
_diffrn_ambient_temperature 100
_diffrn_detector 'Hybrid Pixel Array Detector'
_diffrn_detector_area_resol_mean 10.0000
_diffrn_detector_type HyPix
_diffrn_measured_fraction_theta_full 0.995
_diffrn_measured_fraction_theta_max 0.990
_diffrn_measurement_device 'four-circle diffractometer'
_diffrn_measurement_device_type 'XtaLAB Synergy, Dualflex, HyPix'
_diffrn_radiation_monochromator mirror
_diffrn_radiation_probe x-ray
_diffrn_radiation_type 'Cu K\a'
_diffrn_radiation_wavelength 1.54184
_diffrn_reflns_av_R_equivalents 0.044
_diffrn_reflns_av_unetI/netI 0.058
_diffrn_reflns_limit_h_max 13
_diffrn_reflns_limit_h_min -15
_diffrn_reflns_limit_k_max 20
_diffrn_reflns_limit_k_min -21
_diffrn_reflns_limit_l_max 27
_diffrn_reflns_limit_l_min -26
_diffrn_reflns_number 77348
_diffrn_reflns_theta_full 78.838
_diffrn_reflns_theta_max 80.446
_diffrn_reflns_theta_min 3.387
_diffrn_source 'micro-focus sealed X-ray tube'
_diffrn_source_type 'PhotonJet (Cu) X-ray Source'
_diffrn_standards_number 0
_exptl_absorpt_coefficient_mu 1.196
_exptl_absorpt_correction_T_max 0.98
_exptl_absorpt_correction_T_min 0.63
_exptl_absorpt_correction_type multi-scan
_exptl_absorpt_process_details
; 
 CrysAlisPro 1.171.41.120a (Rigaku OD, 2021)
;
_exptl_crystal_colour colourless
_exptl_crystal_density_diffrn 1.485
_exptl_crystal_description platelet
_exptl_crystal_F_000 1928
_exptl_crystal_size_max 0.120
_exptl_crystal_size_mid 0.080
_exptl_crystal_size_min 0.020
_refine_diff_density_max 0.34
_refine_diff_density_min -0.31
_refine_ls_extinction_method None
_refine_ls_goodness_of_fit_ref 0.9784
_refine_ls_hydrogen_treatment noref
_refine_ls_matrix_type full
_refine_ls_number_parameters 595
_refine_ls_number_reflns 9170
_refine_ls_number_restraints 0
_refine_ls_R_factor_all 0.0458
_refine_ls_R_factor_gt 0.0380
_refine_ls_shift/su_max 0.0006115
_refine_ls_shift/su_mean 0.0000733
_refine_ls_structure_factor_coef Fsqd
_refine_ls_weighting_details
;
 Method= Modified Sheldrick 
 w=1/[\s^2^(F^2^) + ( 0.06P)^2^ + 2.33P] 
 ,where P=(max(Fo^2^,0) + 2Fc^2^)/3 
;
_refine_ls_weighting_scheme calc
_refine_ls_wR_factor_all 0.1088
_refine_ls_wR_factor_gt 0.1028
_refine_ls_wR_factor_ref 0.1088
_reflns_limit_h_max 15
_reflns_limit_h_min -15
_reflns_limit_k_max 21
_reflns_limit_k_min 0
_reflns_limit_l_max 27
_reflns_limit_l_min 0
_reflns_number_gt 7764
_reflns_number_total 9171
_reflns_threshold_expression I>2.0\s(I)
_cod_data_source_file d3sc06325a3.cif
_cod_data_source_block AMA198
_cod_depositor_comments 'Adding full bibliography for 1570813--1570816.cif.'
_cod_original_sg_symbol_H-M 'P 1 21/n 1 '
_cod_database_code 1570815
_publcif_funding_html
;
;

loop_
_symmetry_equiv_pos_as_xyz
x,y,z
-x,-y,-z
-x+1/2,y+1/2,-z+1/2
x+1/2,-y+1/2,z+1/2

loop_
_atom_site_label
_atom_site_type_symbol
_atom_site_fract_x
_atom_site_fract_y
_atom_site_fract_z
_atom_site_U_iso_or_equiv
_atom_site_occupancy
_atom_site_adp_type
_atom_site_refinement_flags_posn
_atom_site_refinement_flags_adp
_atom_site_refinement_flags_occupancy
_atom_site_disorder_assembly
_atom_site_disorder_group
_atom_site_attached_hydrogens
F24 F 0.54057(7) 0.63295(5) 0.39080(4) 0.0264 1.0000 Uani . . . . . .
F25 F 0.79332(7) 0.78830(6) 0.28616(4) 0.0295 1.0000 Uani . . . . . .
F33 F 0.65073(8) 0.69796(5) 0.18681(4) 0.0312 1.0000 Uani . . . . . .
F22 F 0.71115(8) 0.56861(5) 0.46387(4) 0.0312 1.0000 Uani . . . . . .
F13 F 0.63734(7) 0.87680(5) 0.37417(5) 0.0309 1.0000 Uani . . . . . .
F35 F 0.48638(8) 0.92960(6) 0.26790(5) 0.0324 1.0000 Uani . . . . . .
F23 F 0.92468(8) 0.61391(6) 0.45055(4) 0.0339 1.0000 Uani . . . . . .
F26 F 0.96157(8) 0.72378(6) 0.36106(5) 0.0360 1.0000 Uani . . . . . .
F11 F 0.30555(8) 0.72325(6) 0.33135(5) 0.0360 1.0000 Uani . . . . . .
F34 F 0.69217(9) 0.78251(7) 0.08497(5) 0.0394 1.0000 Uani . . . . . .
F36 F 0.53264(9) 1.01230(6) 0.16831(5) 0.0388 1.0000 Uani . . . . . .
F37 F 0.63229(9) 0.94054(6) 0.07397(5) 0.0405 1.0000 Uani . . . . . .
O1 O 0.47768(8) 0.67662(6) 0.26712(5) 0.0221 1.0000 Uani . . . . . .
F14 F 0.55829(9) 0.93944(6) 0.47538(5) 0.0434 1.0000 Uani . . . . . .
F12 F 0.22770(9) 0.78930(7) 0.43041(6) 0.0462 1.0000 Uani . . . . . .
F15 F 0.35285(10) 0.89544(7) 0.50623(5) 0.0466 1.0000 Uani . . . . . .
O2 O 0.34953(9) 0.74446(6) 0.20150(5) 0.0277 1.0000 Uani . . . . . .
N2 N 0.24553(10) 0.59717(7) 0.16517(5) 0.0199 1.0000 Uani . . . . . .
N1 N 0.34748(10) 0.53252(7) 0.23947(5) 0.0205 1.0000 Uani . . . . . .
C44 C 0.33248(11) 0.60470(8) 0.21067(6) 0.0196 1.0000 Uani . . . . . .
C9 C 0.38960(12) 0.68409(8) 0.22626(6) 0.0211 1.0000 Uani . . . . . .
C17 C 0.64388(12) 0.65476(9) 0.37937(7) 0.0223 1.0000 Uani . . . . . .
C16 C 0.65674(12) 0.71151(8) 0.33233(7) 0.0213 1.0000 Uani . . . . . .
C38 C 0.19965(12) 0.65649(8) 0.11876(6) 0.0210 1.0000 Uani . . . . . .
C21 C 0.76727(13) 0.73224(9) 0.32823(7) 0.0241 1.0000 Uani . . . . . .
C27 C 0.56846(12) 0.80870(9) 0.23374(7) 0.0225 1.0000 Uani . . . . . .
C49 C 0.43313(12) 0.50558(8) 0.28905(7) 0.0229 1.0000 Uani . . . . . .
C46 C 0.26734(12) 0.47992(9) 0.21241(7) 0.0239 1.0000 Uani . . . . . .
H46 H 0.2582 0.4254 0.2242 0.0285 1.0000 Uiso . . . . . .
C39 C 0.25221(12) 0.66675(9) 0.06413(7) 0.0237 1.0000 Uani . . . . . .
C18 C 0.73126(13) 0.62059(9) 0.41829(7) 0.0250 1.0000 Uani . . . . . .
C43 C 0.10193(12) 0.69557(9) 0.13060(7) 0.0233 1.0000 Uani . . . . . .
C6 C 0.53444(13) 0.85305(9) 0.38652(7) 0.0264 1.0000 Uani . . . . . .
C47 C 0.20425(12) 0.52015(9) 0.16604(7) 0.0230 1.0000 Uani . . . . . .
H47 H 0.1428 0.4992 0.1390 0.0274 1.0000 Uiso . . . . . .
C1 C 0.47748(12) 0.79583(9) 0.34734(7) 0.0239 1.0000 Uani . . . . . .
C50 C 0.40030(13) 0.49000(9) 0.34871(7) 0.0249 1.0000 Uani . . . . . .
C32 C 0.54005(12) 0.88935(9) 0.22512(7) 0.0248 1.0000 Uani . . . . . .
C20 C 0.85689(12) 0.69995(9) 0.36660(7) 0.0261 1.0000 Uani . . . . . .
C42 C 0.05288(13) 0.74587(9) 0.08269(7) 0.0262 1.0000 Uani . . . . . .
H42 H -0.0148 0.7728 0.0882 0.0314 1.0000 Uiso . . . . . .
C28 C 0.61943(12) 0.77617(9) 0.18408(7) 0.0252 1.0000 Uani . . . . . .
C19 C 0.83916(13) 0.64345(9) 0.41211(7) 0.0264 1.0000 Uani . . . . . .
C30 C 0.61137(13) 0.89834(10) 0.12489(8) 0.0302 1.0000 Uani . . . . . .
C31 C 0.56160(13) 0.93418(9) 0.17277(8) 0.0290 1.0000 Uani . . . . . .
C40 C 0.20046(13) 0.71871(9) 0.01843(7) 0.0267 1.0000 Uani . . . . . .
H40 H 0.2336 0.7280 -0.0194 0.0317 1.0000 Uiso . . . . . .
C54 C 0.53964(13) 0.48935(9) 0.27155(7) 0.0252 1.0000 Uani . . . . . .
C41 C 0.10111(13) 0.75703(9) 0.02735(7) 0.0272 1.0000 Uani . . . . . .
H41 H 0.0661 0.7913 -0.0048 0.0325 1.0000 Uiso . . . . . .
C2 C 0.37288(13) 0.77731(9) 0.36455(7) 0.0275 1.0000 Uani . . . . . .
C29 C 0.64136(13) 0.81793(10) 0.13071(7) 0.0290 1.0000 Uani . . . . . .
C55 C 0.28501(13) 0.50848(10) 0.36718(7) 0.0280 1.0000 Uani . . . . . .
H55 H 0.2415 0.5368 0.3308 0.0335 1.0000 Uiso . . . . . .
C58 C 0.57081(13) 0.50605(9) 0.20525(8) 0.0283 1.0000 Uani . . . . . .
H58 H 0.5352 0.5583 0.1907 0.0338 1.0000 Uiso . . . . . .
C52 C 0.58651(14) 0.43819(9) 0.37830(8) 0.0300 1.0000 Uani . . . . . .
H52 H 0.6397 0.4144 0.4092 0.0358 1.0000 Uiso . . . . . .
C53 C 0.61577(13) 0.45543(9) 0.31833(8) 0.0297 1.0000 Uani . . . . . .
H53 H 0.6894 0.4438 0.3091 0.0353 1.0000 Uiso . . . . . .
C64 C 0.05434(13) 0.69005(10) 0.19350(8) 0.0284 1.0000 Uani . . . . . .
H64 H 0.0992 0.6494 0.2202 0.0339 1.0000 Uiso . . . . . .
C51 C 0.48071(14) 0.45549(9) 0.39332(7) 0.0282 1.0000 Uani . . . . . .
H51 H 0.4622 0.4437 0.4347 0.0336 1.0000 Uiso . . . . . .
C5 C 0.49538(14) 0.88702(9) 0.43891(8) 0.0313 1.0000 Uani . . . . . .
C61 C 0.35987(13) 0.62351(11) 0.05346(7) 0.0300 1.0000 Uani . . . . . .
H61 H 0.3942 0.6032 0.0956 0.0357 1.0000 Uiso . . . . . .
C4 C 0.39168(15) 0.86526(10) 0.45453(8) 0.0339 1.0000 Uani . . . . . .
C3 C 0.32924(14) 0.81058(10) 0.41650(8) 0.0324 1.0000 Uani . . . . . .
C57 C 0.22349(14) 0.43046(11) 0.37979(8) 0.0334 1.0000 Uani . . . . . .
H571 H 0.2109 0.3991 0.3405 0.0501 1.0000 Uiso . . . . . .
H572 H 0.1515 0.4435 0.3945 0.0501 1.0000 Uiso . . . . . .
H573 H 0.2686 0.3989 0.4123 0.0501 1.0000 Uiso . . . . . .
C60 C 0.69655(14) 0.51499(11) 0.20331(9) 0.0371 1.0000 Uani . . . . . .
H601 H 0.7264 0.5545 0.2351 0.0555 1.0000 Uiso . . . . . .
H602 H 0.7108 0.5333 0.1611 0.0555 1.0000 Uiso . . . . . .
H603 H 0.7330 0.4629 0.2124 0.0555 1.0000 Uiso . . . . . .
C66 C 0.06842(16) 0.77150(11) 0.22739(8) 0.0358 1.0000 Uani . . . . . .
H661 H 0.1472 0.7874 0.2315 0.0537 1.0000 Uiso . . . . . .
H662 H 0.0437 0.7670 0.2697 0.0537 1.0000 Uiso . . . . . .
H663 H 0.0234 0.8122 0.2028 0.0537 1.0000 Uiso . . . . . .
C59 C 0.52488(15) 0.44101(11) 0.15804(8) 0.0351 1.0000 Uani . . . . . .
H591 H 0.5582 0.3890 0.1710 0.0527 1.0000 Uiso . . . . . .
H592 H 0.5433 0.4548 0.1156 0.0527 1.0000 Uiso . . . . . .
H593 H 0.4435 0.4379 0.1575 0.0527 1.0000 Uiso . . . . . .
C56 C 0.29224(17) 0.56450(11) 0.42516(8) 0.0372 1.0000 Uani . . . . . .
H561 H 0.3314 0.5370 0.4620 0.0556 1.0000 Uiso . . . . . .
H562 H 0.2166 0.5788 0.4341 0.0556 1.0000 Uiso . . . . . .
H563 H 0.3328 0.6136 0.4163 0.0556 1.0000 Uiso . . . . . .
B1 B 0.54347(14) 0.75095(10) 0.29320(8) 0.0216 1.0000 Uani . . . . . .
C65 C -0.06673(17) 0.66210(14) 0.18579(10) 0.0480 1.0000 Uani . . . . . .
H651 H -0.1130 0.7016 0.1604 0.0719 1.0000 Uiso . . . . . .
H652 H -0.0930 0.6569 0.2276 0.0719 1.0000 Uiso . . . . . .
H653 H -0.0724 0.6098 0.1642 0.0719 1.0000 Uiso . . . . . .
C63 C 0.33611(18) 0.55122(15) 0.01081(13) 0.0592 1.0000 Uani . . . . . .
H631 H 0.2835 0.5154 0.0290 0.0885 1.0000 Uiso . . . . . .
H632 H 0.4057 0.5223 0.0069 0.0885 1.0000 Uiso . . . . . .
H633 H 0.3032 0.5692 -0.0313 0.0885 1.0000 Uiso . . . . . .
C62 C 0.44401(18) 0.67894(16) 0.02783(15) 0.0648 1.0000 Uani . . . . . .
H621 H 0.4171 0.6944 -0.0157 0.0974 1.0000 Uiso . . . . . .
H622 H 0.5158 0.6512 0.0287 0.0974 1.0000 Uiso . . . . . .
H623 H 0.4535 0.7274 0.0545 0.0974 1.0000 Uiso . . . . . .

loop_
_atom_site_aniso_label
_atom_site_aniso_U_11
_atom_site_aniso_U_22
_atom_site_aniso_U_33
_atom_site_aniso_U_23
_atom_site_aniso_U_13
_atom_site_aniso_U_12
F24 0.0298(4) 0.0244(4) 0.0243(4) 0.0032(3) -0.0002(3) -0.0070(3)
F25 0.0260(4) 0.0319(5) 0.0297(4) 0.0098(4) -0.0001(3) -0.0042(4)
F33 0.0431(5) 0.0220(4) 0.0290(4) 0.0011(4) 0.0069(4) 0.0007(4)
F22 0.0432(5) 0.0257(4) 0.0230(4) 0.0073(3) -0.0041(4) -0.0022(4)
F13 0.0275(4) 0.0246(4) 0.0396(5) -0.0063(4) -0.0002(4) -0.0034(4)
F35 0.0365(5) 0.0240(4) 0.0371(5) 0.0057(4) 0.0063(4) 0.0059(4)
F23 0.0341(5) 0.0333(5) 0.0313(5) 0.0032(4) -0.0090(4) 0.0086(4)
F26 0.0220(4) 0.0470(6) 0.0381(5) 0.0079(4) -0.0002(4) 0.0008(4)
F11 0.0311(5) 0.0434(6) 0.0336(5) -0.0026(4) 0.0044(4) -0.0138(4)
F34 0.0490(6) 0.0419(6) 0.0291(5) 0.0027(4) 0.0118(4) -0.0036(5)
F36 0.0435(6) 0.0240(5) 0.0480(6) 0.0147(4) 0.0018(5) 0.0012(4)
F37 0.0462(6) 0.0405(6) 0.0349(5) 0.0185(4) 0.0052(4) -0.0065(5)
O1 0.0242(5) 0.0196(5) 0.0211(5) 0.0024(4) -0.0039(4) -0.0038(4)
F14 0.0479(6) 0.0323(5) 0.0485(6) -0.0203(5) -0.0006(5) 0.0023(4)
F12 0.0385(6) 0.0526(7) 0.0509(6) 0.0004(5) 0.0198(5) -0.0028(5)
F15 0.0563(7) 0.0428(6) 0.0434(6) -0.0096(5) 0.0171(5) 0.0118(5)
O2 0.0283(5) 0.0198(5) 0.0326(6) 0.0051(4) -0.0063(4) -0.0029(4)
N2 0.0212(5) 0.0187(5) 0.0191(5) 0.0010(4) -0.0007(4) -0.0015(4)
N1 0.0224(6) 0.0179(5) 0.0203(5) 0.0022(4) -0.0015(4) -0.0012(4)
C44 0.0200(6) 0.0195(6) 0.0189(6) 0.0008(5) 0.0005(5) -0.0012(5)
C9 0.0230(6) 0.0199(6) 0.0196(6) 0.0019(5) -0.0008(5) -0.0021(5)
C17 0.0262(7) 0.0191(6) 0.0207(6) -0.0023(5) -0.0013(5) -0.0024(5)
C16 0.0254(7) 0.0177(6) 0.0199(6) -0.0016(5) -0.0013(5) -0.0004(5)
C38 0.0227(7) 0.0193(6) 0.0196(6) 0.0010(5) -0.0035(5) -0.0022(5)
C21 0.0278(7) 0.0211(7) 0.0230(7) 0.0021(5) 0.0006(6) -0.0012(6)
C27 0.0209(6) 0.0209(7) 0.0241(7) 0.0028(5) -0.0046(5) -0.0044(5)
C49 0.0256(7) 0.0170(6) 0.0244(7) 0.0031(5) -0.0041(5) -0.0024(5)
C46 0.0268(7) 0.0185(6) 0.0255(7) 0.0007(5) -0.0006(5) -0.0046(5)
C39 0.0241(7) 0.0246(7) 0.0217(7) 0.0007(5) -0.0006(5) -0.0016(6)
C18 0.0366(8) 0.0184(6) 0.0187(6) -0.0000(5) -0.0019(6) -0.0009(6)
C43 0.0243(7) 0.0198(7) 0.0250(7) -0.0009(5) -0.0001(5) -0.0019(5)
C6 0.0271(7) 0.0202(7) 0.0313(8) 0.0014(6) 0.0002(6) 0.0024(6)
C47 0.0229(7) 0.0209(7) 0.0241(7) -0.0011(5) -0.0016(5) -0.0044(5)
C1 0.0268(7) 0.0203(7) 0.0239(7) 0.0047(5) -0.0011(5) 0.0010(5)
C50 0.0307(7) 0.0184(6) 0.0243(7) 0.0013(5) -0.0021(6) -0.0041(6)
C32 0.0220(7) 0.0233(7) 0.0283(7) 0.0036(6) -0.0007(5) -0.0022(5)
C20 0.0232(7) 0.0280(7) 0.0267(7) -0.0010(6) 0.0005(6) 0.0009(6)
C42 0.0267(7) 0.0222(7) 0.0287(7) -0.0013(6) -0.0015(6) 0.0027(6)
C28 0.0255(7) 0.0216(7) 0.0273(7) 0.0031(6) -0.0020(6) -0.0038(6)
C19 0.0294(7) 0.0253(7) 0.0223(7) -0.0018(6) -0.0058(6) 0.0065(6)
C30 0.0290(7) 0.0320(8) 0.0283(8) 0.0128(6) -0.0022(6) -0.0089(6)
C31 0.0266(7) 0.0216(7) 0.0372(8) 0.0094(6) -0.0037(6) -0.0032(6)
C40 0.0323(8) 0.0262(7) 0.0211(7) 0.0027(6) 0.0014(6) -0.0012(6)
C54 0.0263(7) 0.0181(6) 0.0302(7) 0.0017(6) -0.0019(6) -0.0021(5)
C41 0.0330(8) 0.0215(7) 0.0251(7) 0.0014(6) -0.0048(6) 0.0017(6)
C2 0.0288(7) 0.0258(7) 0.0273(7) 0.0033(6) 0.0008(6) -0.0025(6)
C29 0.0290(8) 0.0325(8) 0.0251(7) 0.0014(6) 0.0016(6) -0.0064(6)
C55 0.0328(8) 0.0276(8) 0.0235(7) 0.0061(6) 0.0021(6) 0.0005(6)
C58 0.0260(7) 0.0240(7) 0.0351(8) 0.0063(6) 0.0047(6) 0.0035(6)
C52 0.0324(8) 0.0208(7) 0.0337(8) 0.0062(6) -0.0097(6) -0.0023(6)
C53 0.0252(7) 0.0237(7) 0.0381(8) 0.0041(6) -0.0049(6) -0.0005(6)
C64 0.0303(8) 0.0273(8) 0.0284(7) 0.0024(6) 0.0061(6) 0.0035(6)
C51 0.0375(8) 0.0206(7) 0.0244(7) 0.0045(6) -0.0051(6) -0.0046(6)
C5 0.0363(8) 0.0221(7) 0.0339(8) -0.0044(6) -0.0028(7) 0.0057(6)
C61 0.0269(7) 0.0397(9) 0.0236(7) 0.0048(6) 0.0035(6) 0.0050(7)
C4 0.0418(9) 0.0290(8) 0.0318(8) -0.0009(7) 0.0072(7) 0.0115(7)
C3 0.0302(8) 0.0328(8) 0.0352(8) 0.0059(7) 0.0080(6) 0.0030(7)
C57 0.0318(8) 0.0365(9) 0.0311(8) 0.0021(7) -0.0002(6) -0.0056(7)
C60 0.0300(8) 0.0323(9) 0.0501(10) 0.0076(8) 0.0092(7) 0.0027(7)
C66 0.0455(10) 0.0329(9) 0.0301(8) -0.0022(7) 0.0088(7) 0.0044(7)
C59 0.0373(9) 0.0352(9) 0.0330(8) 0.0000(7) 0.0047(7) 0.0033(7)
C56 0.0517(10) 0.0304(8) 0.0312(8) 0.0016(7) 0.0118(7) -0.0032(7)
B1 0.0223(7) 0.0186(7) 0.0227(7) 0.0017(6) -0.0023(6) -0.0040(6)
C65 0.0394(10) 0.0575(12) 0.0499(11) -0.0044(10) 0.0169(9) -0.0135(9)
C63 0.0348(10) 0.0617(14) 0.0817(16) -0.0294(12) 0.0090(10) 0.0106(9)
C62 0.0328(10) 0.0595(14) 0.105(2) 0.0139(14) 0.0189(11) -0.0013(10)

loop_
_atom_type_symbol
_atom_type_scat_dispersion_real
_atom_type_scat_dispersion_imag
_atom_type_scat_Cromer_Mann_a1
_atom_type_scat_Cromer_Mann_b1
_atom_type_scat_Cromer_Mann_a2
_atom_type_scat_Cromer_Mann_b2
_atom_type_scat_Cromer_Mann_a3
_atom_type_scat_Cromer_Mann_b3
_atom_type_scat_Cromer_Mann_a4
_atom_type_scat_Cromer_Mann_b4
_atom_type_scat_Cromer_Mann_c
_atom_type_scat_source
C 0.0181 0.0091 2.3100 20.8439 1.0200 10.2075 1.5886 0.5687 0.8650 51.6512 0.2156 'International Tables Vol C 4.2.6.8 and 6.1.1.4'
H 0.0000 0.0000 0.4930 10.5109 0.3229 26.1257 0.1402 3.1424 0.0408 57.7998 0.0030 'International Tables Vol C 4.2.6.8 and 6.1.1.4'
F 0.0727 0.0534 3.5392 10.2825 2.6412 4.2944 1.5170 0.2615 1.0243 26.1476 0.2776 'International Tables Vol C 4.2.6.8 and 6.1.1.4'
N 0.0311 0.0180 12.2126 0.0057 3.1322 9.8933 2.0125 28.9975 1.1663 0.5826 -11.5290 'International Tables Vol C 4.2.6.8 and 6.1.1.4'
O 0.0492 0.0322 3.0485 13.2771 2.2868 5.7011 1.5463 0.3239 0.8670 32.9089 0.2508 'International Tables Vol C 4.2.6.8 and 6.1.1.4'
B 0.0090 0.0039 2.0545 23.2185 1.3326 1.0210 1.0979 60.3498 0.7068 0.1403 -0.1932 'International Tables Vol C 4.2.6.8 and 6.1.1.4'

loop_
_geom_angle_atom_site_label_1
_geom_angle_site_symmetry_1
_geom_angle_atom_site_label_2
_geom_angle_site_symmetry_2
_geom_angle_atom_site_label_3
_geom_angle_site_symmetry_3
_geom_angle
_geom_angle_publ_flag
C9 . O1 . B1 . 120.87(11) yes
C44 . N2 . C38 . 128.75(12) yes
C44 . N2 . C47 . 109.28(11) yes
C38 . N2 . C47 . 121.93(11) yes
C44 . N1 . C49 . 130.34(12) yes
C44 . N1 . C46 . 108.87(11) yes
C49 . N1 . C46 . 120.73(11) yes
N1 . C44 . N2 . 107.18(12) yes
N1 . C44 . C9 . 130.12(12) yes
N2 . C44 . C9 . 122.48(12) yes
C44 . C9 . O1 . 112.43(12) yes
C44 . C9 . O2 . 118.78(12) yes
O1 . C9 . O2 . 128.78(13) yes
F24 . C17 . C16 . 119.49(12) yes
F24 . C17 . C18 . 116.04(13) yes
C16 . C17 . C18 . 124.41(14) yes
C17 . C16 . C21 . 113.49(13) yes
C17 . C16 . B1 . 118.36(13) yes
C21 . C16 . B1 . 127.93(13) yes
N2 . C38 . C39 . 118.12(13) yes
N2 . C38 . C43 . 117.19(12) yes
C39 . C38 . C43 . 124.57(13) yes
F25 . C21 . C16 . 120.62(13) yes
F25 . C21 . C20 . 115.51(13) yes
C16 . C21 . C20 . 123.85(14) yes
C32 . C27 . C28 . 113.52(13) yes
C32 . C27 . B1 . 126.94(14) yes
C28 . C27 . B1 . 119.50(13) yes
N1 . C49 . C50 . 117.47(13) yes
N1 . C49 . C54 . 117.54(13) yes
C50 . C49 . C54 . 124.65(13) yes
N1 . C46 . H46 . 126.3 no
N1 . C46 . C47 . 107.43(12) yes
H46 . C46 . C47 . 126.3 no
C38 . C39 . C40 . 116.44(14) yes
C38 . C39 . C61 . 122.84(13) yes
C40 . C39 . C61 . 120.72(13) yes
C17 . C18 . F22 . 120.47(14) yes
C17 . C18 . C19 . 119.57(14) yes
F22 . C18 . C19 . 119.87(13) yes
C38 . C43 . C42 . 116.41(14) yes
C38 . C43 . C64 . 122.96(13) yes
C42 . C43 . C64 . 120.46(13) yes
F13 . C6 . C1 . 118.90(14) yes
F13 . C6 . C5 . 116.23(14) yes
C1 . C6 . C5 . 124.85(15) yes
N2 . C47 . C46 . 107.22(12) yes
N2 . C47 . H47 . 126.3 no
C46 . C47 . H47 . 126.5 no
C6 . C1 . C2 . 113.31(14) yes
C6 . C1 . B1 . 118.74(13) yes
C2 . C1 . B1 . 127.51(13) yes
C49 . C50 . C55 . 124.10(13) yes
C49 . C50 . C51 . 116.38(14) yes
C55 . C50 . C51 . 119.52(14) yes
F35 . C32 . C27 . 121.24(13) yes
F35 . C32 . C31 . 114.88(13) yes
C27 . C32 . C31 . 123.87(15) yes
C21 . C20 . F26 . 120.88(14) yes
C21 . C20 . C19 . 120.12(14) yes
F26 . C20 . C19 . 118.99(13) yes
C43 . C42 . H42 . 119.5 no
C43 . C42 . C41 . 121.04(14) yes
H42 . C42 . C41 . 119.5 no
F33 . C28 . C27 . 119.13(13) yes
F33 . C28 . C29 . 116.08(14) yes
C27 . C28 . C29 . 124.79(14) yes
C20 . C19 . C18 . 118.56(13) yes
C20 . C19 . F23 . 120.49(14) yes
C18 . C19 . F23 . 120.91(14) yes
F37 . C30 . C31 . 120.64(15) yes
F37 . C30 . C29 . 120.42(16) yes
C31 . C30 . C29 . 118.93(14) yes
C32 . C31 . F36 . 120.26(15) yes
C32 . C31 . C30 . 119.84(14) yes
F36 . C31 . C30 . 119.89(14) yes
C39 . C40 . H40 . 119.5 no
C39 . C40 . C41 . 120.97(14) yes
H40 . C40 . C41 . 119.6 no
C49 . C54 . C58 . 122.66(13) yes
C49 . C54 . C53 . 115.98(14) yes
C58 . C54 . C53 . 121.35(14) yes
C40 . C41 . C42 . 120.53(14) yes
C40 . C41 . H41 . 119.8 no
C42 . C41 . H41 . 119.7 no
F11 . C2 . C1 . 121.30(14) yes
F11 . C2 . C3 . 114.71(14) yes
C1 . C2 . C3 . 123.98(15) yes
C30 . C29 . F34 . 119.64(14) yes
C30 . C29 . C28 . 119.03(15) yes
F34 . C29 . C28 . 121.33(15) yes
C50 . C55 . H55 . 108.1 no
C50 . C55 . C57 . 110.48(13) yes
H55 . C55 . C57 . 108.1 no
C50 . C55 . C56 . 111.06(13) yes
H55 . C55 . C56 . 108.1 no
C57 . C55 . C56 . 110.89(13) yes
C54 . C58 . H58 . 107.4 no
C54 . C58 . C60 . 113.14(14) yes
H58 . C58 . C60 . 107.4 no
C54 . C58 . C59 . 111.49(13) yes
H58 . C58 . C59 . 107.4 no
C60 . C58 . C59 . 109.64(14) yes
H52 . C52 . C53 . 119.7 no
H52 . C52 . C51 . 119.8 no
C53 . C52 . C51 . 120.48(14) yes
C54 . C53 . C52 . 121.40(15) yes
C54 . C53 . H53 . 119.3 no
C52 . C53 . H53 . 119.3 no
C43 . C64 . H64 . 107.8 no
C43 . C64 . C66 . 109.10(13) yes
H64 . C64 . C66 . 107.9 no
C43 . C64 . C65 . 112.26(14) yes
H64 . C64 . C65 . 107.7 no
C66 . C64 . C65 . 111.91(15) yes
C50 . C51 . C52 . 121.11(14) yes
C50 . C51 . H51 . 119.5 no
C52 . C51 . H51 . 119.4 no
F14 . C5 . C6 . 120.59(15) yes
F14 . C5 . C4 . 120.04(15) yes
C6 . C5 . C4 . 119.36(15) yes
C39 . C61 . H61 . 107.4 no
C39 . C61 . C63 . 110.94(14) yes
H61 . C61 . C63 . 107.3 no
C39 . C61 . C62 . 112.55(15) yes
H61 . C61 . C62 . 107.4 no
C63 . C61 . C62 . 110.89(19) yes
F15 . C4 . C5 . 120.73(16) yes
F15 . C4 . C3 . 120.48(16) yes
C5 . C4 . C3 . 118.78(15) yes
C2 . C3 . C4 . 119.68(15) yes
C2 . C3 . F12 . 120.57(16) yes
C4 . C3 . F12 . 119.75(15) yes
C55 . C57 . H571 . 109.4 no
C55 . C57 . H572 . 109.5 no
H571 . C57 . H572 . 109.4 no
C55 . C57 . H573 . 109.5 no
H571 . C57 . H573 . 109.5 no
H572 . C57 . H573 . 109.5 no
C58 . C60 . H601 . 109.5 no
C58 . C60 . H602 . 109.5 no
H601 . C60 . H602 . 109.4 no
C58 . C60 . H603 . 109.5 no
H601 . C60 . H603 . 109.5 no
H602 . C60 . H603 . 109.4 no
C64 . C66 . H661 . 109.5 no
C64 . C66 . H662 . 109.4 no
H661 . C66 . H662 . 109.4 no
C64 . C66 . H663 . 109.5 no
H661 . C66 . H663 . 109.5 no
H662 . C66 . H663 . 109.4 no
C58 . C59 . H591 . 109.5 no
C58 . C59 . H592 . 109.5 no
H591 . C59 . H592 . 109.6 no
C58 . C59 . H593 . 109.4 no
H591 . C59 . H593 . 109.5 no
H592 . C59 . H593 . 109.4 no
C55 . C56 . H561 . 109.6 no
C55 . C56 . H562 . 109.4 no
H561 . C56 . H562 . 109.4 no
C55 . C56 . H563 . 109.5 no
H561 . C56 . H563 . 109.6 no
H562 . C56 . H563 . 109.4 no
C16 . B1 . C1 . 105.45(11) yes
C16 . B1 . C27 . 113.88(12) yes
C1 . B1 . C27 . 114.67(12) yes
C16 . B1 . O1 . 103.04(11) yes
C1 . B1 . O1 . 110.12(12) yes
C27 . B1 . O1 . 109.01(11) yes
C64 . C65 . H651 . 109.5 no
C64 . C65 . H652 . 109.6 no
H651 . C65 . H652 . 109.4 no
C64 . C65 . H653 . 109.5 no
H651 . C65 . H653 . 109.4 no
H652 . C65 . H653 . 109.5 no
C61 . C63 . H631 . 109.4 no
C61 . C63 . H632 . 109.6 no
H631 . C63 . H632 . 109.5 no
C61 . C63 . H633 . 109.4 no
H631 . C63 . H633 . 109.3 no
H632 . C63 . H633 . 109.5 no
C61 . C62 . H621 . 109.6 no
C61 . C62 . H622 . 109.5 no
H621 . C62 . H622 . 109.8 no
C61 . C62 . H623 . 109.2 no
H621 . C62 . H623 . 109.5 no
H622 . C62 . H623 . 109.3 no

loop_
_geom_bond_atom_site_label_1
_geom_bond_site_symmetry_1
_geom_bond_atom_site_label_2
_geom_bond_site_symmetry_2
_geom_bond_distance
_geom_bond_publ_flag
F24 . C17 . 1.3458(17) yes
F25 . C21 . 1.3518(17) yes
F33 . C28 . 1.3525(17) yes
F22 . C18 . 1.3393(17) yes
F13 . C6 . 1.3559(18) yes
F35 . C32 . 1.3508(18) yes
F23 . C19 . 1.3332(16) yes
F26 . C20 . 1.3409(18) yes
F11 . C2 . 1.3533(18) yes
F34 . C29 . 1.3416(19) yes
F36 . C31 . 1.3445(18) yes
F37 . C30 . 1.3363(17) yes
O1 . C9 . 1.2980(17) yes
O1 . B1 . 1.5363(18) yes
F14 . C5 . 1.3411(19) yes
F12 . C3 . 1.3393(19) yes
F15 . C4 . 1.3386(19) yes
O2 . C9 . 1.2074(18) yes
N2 . C44 . 1.3475(17) yes
N2 . C38 . 1.4569(17) yes
N2 . C47 . 1.3739(18) yes
N1 . C44 . 1.3486(18) yes
N1 . C49 . 1.4578(17) yes
N1 . C46 . 1.3786(18) yes
C44 . C9 . 1.5071(19) yes
C17 . C16 . 1.395(2) yes
C17 . C18 . 1.384(2) yes
C16 . C21 . 1.389(2) yes
C16 . B1 . 1.651(2) yes
C38 . C39 . 1.394(2) yes
C38 . C43 . 1.393(2) yes
C21 . C20 . 1.385(2) yes
C27 . C32 . 1.390(2) yes
C27 . C28 . 1.389(2) yes
C27 . B1 . 1.640(2) yes
C49 . C50 . 1.394(2) yes
C49 . C54 . 1.403(2) yes
C46 . H46 . 0.950 no
C46 . C47 . 1.350(2) yes
C39 . C40 . 1.392(2) yes
C39 . C61 . 1.523(2) yes
C18 . C19 . 1.376(2) yes
C43 . C42 . 1.394(2) yes
C43 . C64 . 1.515(2) yes
C6 . C1 . 1.392(2) yes
C6 . C5 . 1.377(2) yes
C47 . H47 . 0.950 no
C1 . C2 . 1.387(2) yes
C1 . B1 . 1.649(2) yes
C50 . C55 . 1.518(2) yes
C50 . C51 . 1.398(2) yes
C32 . C31 . 1.387(2) yes
C20 . C19 . 1.381(2) yes
C42 . H42 . 0.950 no
C42 . C41 . 1.381(2) yes
C28 . C29 . 1.379(2) yes
C30 . C31 . 1.374(2) yes
C30 . C29 . 1.386(2) yes
C40 . H40 . 0.950 no
C40 . C41 . 1.388(2) yes
C54 . C58 . 1.523(2) yes
C54 . C53 . 1.392(2) yes
C41 . H41 . 0.950 no
C2 . C3 . 1.390(2) yes
C55 . H55 . 1.000 no
C55 . C57 . 1.532(2) yes
C55 . C56 . 1.537(2) yes
C58 . H58 . 1.001 no
C58 . C60 . 1.529(2) yes
C58 . C59 . 1.533(2) yes
C52 . H52 . 0.950 no
C52 . C53 . 1.389(2) yes
C52 . C51 . 1.380(2) yes
C53 . H53 . 0.951 no
C64 . H64 . 1.000 no
C64 . C66 . 1.533(2) yes
C64 . C65 . 1.523(2) yes
C51 . H51 . 0.950 no
C5 . C4 . 1.378(3) yes
C61 . H61 . 1.000 no
C61 . C63 . 1.511(3) yes
C61 . C62 . 1.516(3) yes
C4 . C3 . 1.380(3) yes
C57 . H571 . 0.981 no
C57 . H572 . 0.980 no
C57 . H573 . 0.979 no
C60 . H601 . 0.980 no
C60 . H602 . 0.981 no
C60 . H603 . 0.980 no
C66 . H661 . 0.980 no
C66 . H662 . 0.981 no
C66 . H663 . 0.979 no
C59 . H591 . 0.979 no
C59 . H592 . 0.979 no
C59 . H593 . 0.981 no
C56 . H561 . 0.979 no
C56 . H562 . 0.982 no
C56 . H563 . 0.980 no
C65 . H651 . 0.981 no
C65 . H652 . 0.980 no
C65 . H653 . 0.980 no
C63 . H631 . 0.980 no
C63 . H632 . 0.979 no
C63 . H633 . 0.981 no
C62 . H621 . 0.977 no
C62 . H622 . 0.979 no
C62 . H623 . 0.983 no
